data_4061255
_journal_name_full Organometallics
_journal_paper_doi 10.1021/om0494162
_journal_year 2004
_chemical_formula_sum 'C19 H26 Cl3 Cr N4'
_chemical_formula_weight 468.79
_space_group_IT_number 2
_symmetry_cell_setting triclinic
_symmetry_space_group_name_Hall '-P 1'
_symmetry_space_group_name_H-M 'P -1'
_cell_angle_alpha 104.68(2)
_cell_angle_beta 97.136(17)
_cell_angle_gamma 97.041(17)
_cell_formula_units_Z 2
_cell_length_a 8.375(8)
_cell_length_b 8.914(8)
_cell_length_c 15.176(14)
_cell_measurement_temperature 223(2)
_cell_volume 1073.4(17)
_diffrn_ambient_temperature 223(2)
_exptl_crystal_density_diffrn 1.450
_cod_depositor_comments
;
The following automatic conversions were performed:
'_symmetry_cell_setting' value 'Triclinic' changed to 'triclinic'
according to '/home/saulius/struct/CIF-dictionaries/cif_core.dic'
dictionary named 'cif_core.dic' version 2.4.1 from 2010-06-29.

Automatic conversion script
Id: cif_fix_enum 1527 2010-12-29 10:47:43Z saulius 
;
_cod_database_code 4061255

loop_
_symmetry_equiv_pos_as_xyz
'x, y, z'
'-x, -y, -z'

loop_
_atom_site_label
_atom_site_type_symbol
_atom_site_fract_x
_atom_site_fract_y
_atom_site_fract_z
_atom_site_U_iso_or_equiv
_atom_site_adp_type
_atom_site_occupancy
_atom_site_symmetry_multiplicity
_atom_site_calc_flag
_atom_site_refinement_flags
_atom_site_disorder_assembly
_atom_site_disorder_group
Cr1 Cr 0.10967(4) 0.39044(3) 0.25597(2) 0.02467(12) Uani 1 1 d . . .
Cl1 Cl 0.38911(6) 0.38847(8) 0.27462(4) 0.04563(18) Uani 1 1 d . . .
Cl2 Cl 0.10198(6) 0.42151(6) 0.10909(3) 0.03623(16) Uani 1 1 d . . .
Cl3 Cl 0.13348(6) 0.35825(6) 0.40627(3) 0.03315(15) Uani 1 1 d . . .
N1 N 0.1056(2) 0.63630(19) 0.30620(11) 0.0294(4) Uani 1 1 d . . .
N2 N -0.14242(19) 0.39122(18) 0.25994(11) 0.0260(4) Uani 1 1 d . . .
N3 N 0.0149(2) 0.14579(19) 0.19819(11) 0.0297(4) Uani 1 1 d . . .
N4 N -0.3557(3) 1.0392(3) 0.41717(18) 0.0643(6) Uani 1 1 d . . .
C1 C 0.2104(3) 0.7631(3) 0.30226(14) 0.0365(5) Uani 1 1 d . . .
C2 C 0.1799(3) 0.9138(3) 0.34067(16) 0.0441(6) Uani 1 1 d . . .
C3 C 0.0447(3) 0.9394(3) 0.38031(17) 0.0470(6) Uani 1 1 d . . .
C4 C -0.0644(3) 0.8118(3) 0.38039(16) 0.0416(6) Uani 1 1 d . . .
C5 C -0.0314(3) 0.6634(2) 0.34342(13) 0.0306(5) Uani 1 1 d . . .
C6 C -0.1479(3) 0.5219(2) 0.34263(15) 0.0313(5) Uani 1 1 d . . .
C7 C -0.2061(3) 0.2386(2) 0.27546(16) 0.0311(5) Uani 1 1 d . . .
C8 C -0.1357(3) 0.1088(2) 0.21748(14) 0.0318(5) Uani 1 1 d . . .
C9 C -0.2237(3) -0.0422(3) 0.18575(17) 0.0444(6) Uani 1 1 d . . .
C10 C -0.1554(4) -0.1571(3) 0.13156(18) 0.0528(7) Uani 1 1 d . . .
C11 C -0.0048(4) -0.1202(3) 0.11018(18) 0.0496(7) Uani 1 1 d . . .
C12 C 0.0802(3) 0.0310(2) 0.14301(14) 0.0380(5) Uani 1 1 d . . .
C13 C 0.2429(4) 0.0687(4) 0.1166(2) 0.0543(7) Uani 1 1 d . . .
C14 C 0.3545(4) 0.7417(4) 0.2549(2) 0.0527(7) Uani 1 1 d . . .
C15 C -0.2437(3) 0.4200(3) 0.17829(15) 0.0311(5) Uani 1 1 d . . .
C16 C -0.2967(3) 0.2821(3) 0.09290(16) 0.0357(5) Uani 1 1 d . . .
C17 C -0.3923(4) 0.3355(4) 0.01762(19) 0.0509(7) Uani 1 1 d . . .
C18 C -0.4037(3) 1.1477(3) 0.45282(17) 0.0426(6) Uani 1 1 d . . .
C19 C -0.4673(5) 1.2859(4) 0.4969(2) 0.0598(8) Uani 1 1 d . . .
H2 H 0.252(3) 0.990(3) 0.3351(16) 0.043(7) Uiso 1 1 d . . .
H3 H 0.021(4) 1.039(4) 0.405(2) 0.069(9) Uiso 1 1 d . . .
H4 H -0.160(3) 0.823(3) 0.4043(17) 0.047(7) Uiso 1 1 d . . .
H6A H -0.257(3) 0.546(3) 0.3410(15) 0.036(6) Uiso 1 1 d . . .
H6B H -0.115(3) 0.493(2) 0.3946(16) 0.030(6) Uiso 1 1 d . . .
H7A H -0.319(3) 0.220(2) 0.2606(15) 0.031(6) Uiso 1 1 d . . .
H7B H -0.169(2) 0.248(2) 0.3380(15) 0.022(5) Uiso 1 1 d . . .
H9 H -0.326(3) -0.059(3) 0.2017(17) 0.049(7) Uiso 1 1 d . . .
H10 H -0.203(3) -0.253(3) 0.1072(18) 0.054(8) Uiso 1 1 d . . .
H11 H 0.046(3) -0.195(3) 0.0732(19) 0.056(8) Uiso 1 1 d . . .
H13A H 0.328(4) 0.080(4) 0.162(2) 0.075(10) Uiso 1 1 d . . .
H13B H 0.249(3) 0.164(4) 0.1005(19) 0.063(9) Uiso 1 1 d . . .
H13C H 0.261(4) -0.010(4) 0.068(3) 0.094(11) Uiso 1 1 d . . .
H14A H 0.329(5) 0.671(5) 0.199(3) 0.114(14) Uiso 1 1 d . . .
H14B H 0.398(4) 0.832(4) 0.245(2) 0.091(11) Uiso 1 1 d . . .
H14C H 0.438(5) 0.705(5) 0.284(3) 0.118(16) Uiso 1 1 d . . .
H15A H -0.328(3) 0.457(3) 0.1996(15) 0.032(6) Uiso 1 1 d . . .
H15B H -0.184(3) 0.499(3) 0.1606(15) 0.033(6) Uiso 1 1 d . . .
H16A H -0.367(3) 0.200(3) 0.1062(16) 0.042(7) Uiso 1 1 d . . .
H16B H -0.203(3) 0.238(3) 0.0703(15) 0.037(6) Uiso 1 1 d . . .
H17A H -0.481(3) 0.379(3) 0.0389(18) 0.055(8) Uiso 1 1 d . . .
H17B H -0.426(3) 0.245(3) -0.040(2) 0.062(8) Uiso 1 1 d . . .
H17C H -0.320(4) 0.410(4) -0.003(2) 0.065(9) Uiso 1 1 d . . .
H19A H -0.532(5) 1.262(5) 0.539(3) 0.114(15) Uiso 1 1 d . . .
H19B H -0.540(4) 1.321(4) 0.451(2) 0.093(11) Uiso 1 1 d . . .
H19C H -0.392(5) 1.358(5) 0.531(3) 0.098(13) Uiso 1 1 d . . .

loop_
_atom_site_aniso_label
_atom_site_aniso_U_11
_atom_site_aniso_U_22
_atom_site_aniso_U_33
_atom_site_aniso_U_23
_atom_site_aniso_U_13
_atom_site_aniso_U_12
Cr1 0.0232(2) 0.0248(2) 0.0257(2) 0.00505(14) 0.00599(14) 0.00414(14)
Cl1 0.0257(3) 0.0637(4) 0.0461(3) 0.0097(3) 0.0081(2) 0.0108(3)
Cl2 0.0382(3) 0.0422(3) 0.0286(3) 0.0099(2) 0.0098(2) 0.0024(2)
Cl3 0.0356(3) 0.0352(3) 0.0285(3) 0.0097(2) 0.0034(2) 0.0049(2)
N1 0.0339(10) 0.0255(9) 0.0276(9) 0.0065(7) 0.0038(7) 0.0025(7)
N2 0.0254(9) 0.0253(9) 0.0286(9) 0.0083(7) 0.0075(7) 0.0043(7)
N3 0.0342(10) 0.0256(9) 0.0280(9) 0.0054(7) 0.0008(7) 0.0074(7)
N4 0.0664(16) 0.0603(16) 0.0747(17) 0.0227(13) 0.0255(13) 0.0197(13)
C1 0.0421(13) 0.0338(12) 0.0297(11) 0.0104(9) -0.0013(10) -0.0043(10)
C2 0.0621(17) 0.0278(13) 0.0352(13) 0.0109(10) -0.0073(12) -0.0095(12)
C3 0.0692(19) 0.0291(13) 0.0380(14) 0.0038(10) -0.0027(12) 0.0127(12)
C4 0.0533(16) 0.0350(13) 0.0354(13) 0.0044(10) 0.0052(11) 0.0159(12)
C5 0.0365(12) 0.0298(11) 0.0250(11) 0.0059(8) 0.0026(9) 0.0096(9)
C6 0.0314(12) 0.0331(12) 0.0314(12) 0.0069(9) 0.0114(9) 0.0101(9)
C7 0.0267(12) 0.0332(12) 0.0354(13) 0.0141(9) 0.0062(10) 0.0008(9)
C8 0.0344(12) 0.0292(11) 0.0316(11) 0.0127(9) -0.0020(9) 0.0021(9)
C9 0.0472(16) 0.0333(13) 0.0489(15) 0.0157(11) -0.0053(12) -0.0042(11)
C10 0.074(2) 0.0231(13) 0.0505(16) 0.0056(11) -0.0146(14) 0.0002(13)
C11 0.0685(19) 0.0326(13) 0.0407(14) 0.0012(11) -0.0061(13) 0.0152(13)
C12 0.0512(14) 0.0319(12) 0.0286(11) 0.0038(9) -0.0007(10) 0.0151(10)
C13 0.0600(19) 0.0490(17) 0.0541(18) 0.0014(14) 0.0199(15) 0.0256(14)
C14 0.0508(17) 0.0455(16) 0.0575(18) 0.0132(14) 0.0147(14) -0.0123(13)
C15 0.0273(12) 0.0330(12) 0.0378(12) 0.0138(10) 0.0092(10) 0.0105(10)
C16 0.0322(13) 0.0373(13) 0.0366(12) 0.0115(10) -0.0003(10) 0.0046(11)
C17 0.0539(17) 0.0544(17) 0.0426(15) 0.0153(13) -0.0059(13) 0.0115(15)
C18 0.0377(13) 0.0476(15) 0.0445(14) 0.0187(12) 0.0057(11) 0.0022(12)
C19 0.065(2) 0.0497(17) 0.0588(19) 0.0070(14) -0.0032(17) 0.0165(15)

loop_
_geom_bond_atom_site_label_1
_geom_bond_atom_site_label_2
_geom_bond_distance
_geom_bond_site_symmetry_2
_geom_bond_publ_flag
Cr1 N2 2.120(3) . ?
Cr1 N1 2.136(3) . ?
Cr1 N3 2.142(2) . ?
Cr1 Cl2 2.309(2) . ?
Cr1 Cl1 2.325(2) . ?
Cr1 Cl3 2.357(2) . ?
N1 C5 1.362(3) . ?
N1 C1 1.362(3) . ?
N2 C7 1.485(3) . ?
N2 C6 1.490(3) . ?
N2 C15 1.508(3) . ?
N3 C8 1.350(3) . ?
N3 C12 1.366(3) . ?
N4 C18 1.128(3) . ?
C1 C2 1.390(4) . ?
C1 C14 1.487(4) . ?
C2 C3 1.363(4) . ?
C2 H2 0.88(3) . ?
C3 C4 1.369(4) . ?
C3 H3 0.93(3) . ?
C4 C5 1.376(3) . ?
C4 H4 0.92(3) . ?
C5 C6 1.493(3) . ?
C6 H6A 0.96(2) . ?
C6 H6B 0.91(2) . ?
C7 C8 1.497(3) . ?
C7 H7A 0.93(2) . ?
C7 H7B 0.94(2) . ?
C8 C9 1.388(3) . ?
C9 C10 1.374(4) . ?
C9 H9 0.93(3) . ?
C10 C11 1.363(4) . ?
C10 H10 0.86(3) . ?
C11 C12 1.382(4) . ?
C11 H11 0.93(3) . ?
C12 C13 1.490(4) . ?
C13 H13A 0.91(4) . ?
C13 H13B 0.94(3) . ?
C13 H13C 0.92(4) . ?
C14 H14A 0.90(4) . ?
C14 H14B 0.90(4) . ?
C14 H14C 0.92(5) . ?
C15 C16 1.517(3) . ?
C15 H15A 0.88(2) . ?
C15 H15B 0.93(2) . ?
C16 C17 1.521(3) . ?
C16 H16A 0.96(3) . ?
C16 H16B 0.98(2) . ?
C17 H17A 0.93(3) . ?
C17 H17B 1.01(3) . ?
C17 H17C 0.98(3) . ?
C18 C19 1.442(4) . ?
C19 H19A 0.93(4) . ?
C19 H19B 1.00(4) . ?
C19 H19C 0.85(4) . ?
